data_1545041
loop_
_publ_author_name
'Sharmila, N.'
'Sundar, T. V.'
'Sakthivel, P.'
'Venkatesan, P.'

_publ_section_title
;
 Ethyl
 6-(4-chlorophenyl)-2,2-dimethyl-4-oxo-3,4-dihydro-2<i>H</i>-pyran-5-carboxylate
;
_journal_coeditor_code TK4027
_journal_issue 1
_journal_name_full IUCrData
_journal_page_first x170034
_journal_paper_doi 10.1107/S2414314617000347
_journal_volume 2
_journal_year 2017
_chemical_formula_moiety 'C16 H17 Cl O4'
_chemical_formula_sum 'C16 H17 Cl O4'
_chemical_formula_weight 308.74
_chemical_melting_point 356
_chemical_name_common 'Ethyl 2,2-dimethyl-4-oxo-6-phenyl-2,3-dihydro-4H-pyran-5-carboxylate'
_chemical_name_systematic 'Ethyl 2,2-dimethyl-4-oxo-6-phenyl-2,3-dihydro-4H-pyran-5-carboxylate'
_space_group_crystal_system monoclinic
_space_group_IT_number 14
_space_group_name_Hall '-P 2ybc'
_space_group_name_H-M_alt 'P 1 21/c 1'
_symmetry_space_group_name_Hall '-P 2ybc'
_symmetry_space_group_name_H-M 'P 1 21/c 1'
_atom_sites_solution_hydrogens geom
_atom_sites_solution_primary direct
_atom_sites_solution_secondary difmap
_audit_creation_method SHELXL-2014/7
_cell_angle_alpha 90
_cell_angle_beta 102.311(2)
_cell_angle_gamma 90
_cell_formula_units_Z 4
_cell_length_a 10.4412(3)
_cell_length_b 7.6959(2)
_cell_length_c 20.2651(5)
_cell_measurement_reflns_used 3995
_cell_measurement_temperature 296(2)
_cell_measurement_theta_max 28.427
_cell_measurement_theta_min 1.996
_cell_volume 1590.95(7)
_computing_cell_refinement
;
SAINT (Bruker, 2008)
;
_computing_data_collection
;
SMART (Bruker, 2008)
;
_computing_data_reduction
;
SAINT (Bruker, 2008)
;
_computing_molecular_graphics
;
<i>QMOL</i> (Gans & Shalloway, 2001), Mercury (Macrae <i>et al.</i>,
2008)
and ORTEPIII
(Burnett
& Johnson, 1996)
;
_computing_publication_material
;
WinGX publication routines (Farrugia, 2012) and PLATON (Spek,
2009)
;
_computing_structure_refinement
;
SHELXL-2014 (Sheldrick, 2015)
;
_computing_structure_solution
;
SHELXS97 (Sheldrick, 2008)
;
_diffrn_ambient_temperature 296(2)
_diffrn_measured_fraction_theta_full 1.000
_diffrn_measured_fraction_theta_max 0.998
_diffrn_measurement_device_type 'Bruker Smart  CCD Area-detector'
_diffrn_measurement_method 'phi and omega scans'
_diffrn_radiation_monochromator graphite
_diffrn_radiation_type MoK\a
_diffrn_radiation_wavelength 0.71073
_diffrn_reflns_av_R_equivalents 0.0184
_diffrn_reflns_limit_h_max 13
_diffrn_reflns_limit_h_min -13
_diffrn_reflns_limit_k_max 10
_diffrn_reflns_limit_k_min -10
_diffrn_reflns_limit_l_max 27
_diffrn_reflns_limit_l_min -24
_diffrn_reflns_number 15125
_diffrn_reflns_theta_full 25.242
_diffrn_reflns_theta_max 28.427
_diffrn_reflns_theta_min 1.996
_exptl_absorpt_coefficient_mu 0.252
_exptl_absorpt_correction_T_max 0.845
_exptl_absorpt_correction_T_min 0.746
_exptl_absorpt_correction_type multi-scan
_exptl_absorpt_process_details
;
(<i>SADABS</i>; Bruker, 2008)
;
_exptl_crystal_colour colourless
_exptl_crystal_density_diffrn 1.289
_exptl_crystal_description block
_exptl_crystal_F_000 648
_exptl_crystal_size_max 0.250
_exptl_crystal_size_mid 0.170
_exptl_crystal_size_min 0.120
_refine_diff_density_max 0.280
_refine_diff_density_min -0.259
_refine_ls_extinction_method none
_refine_ls_goodness_of_fit_ref 1.026
_refine_ls_hydrogen_treatment constr
_refine_ls_matrix_type full
_refine_ls_number_parameters 193
_refine_ls_number_reflns 3995
_refine_ls_number_restraints 0
_refine_ls_restrained_S_all 1.026
_refine_ls_R_factor_all 0.0531
_refine_ls_R_factor_gt 0.0369
_refine_ls_shift/su_max 0.000
_refine_ls_shift/su_mean 0.000
_refine_ls_structure_factor_coef Fsqd
_refine_ls_weighting_details 'w=1/[\s^2^(Fo^2^)+(0.0484P)^2^+0.3683P] where P=(Fo^2^+2Fc^2^)/3'
_refine_ls_weighting_scheme calc
_refine_ls_wR_factor_gt 0.0969
_refine_ls_wR_factor_ref 0.1084
_reflns_number_gt 2978
_reflns_number_total 3995
_reflns_threshold_expression 'I > 2\s(I)'
_cod_data_source_file tk4027sup1.cif
_cod_data_source_block I
_cod_original_cell_volume 1590.94(7)
_cod_database_code 1545041
_shelx_space_group_comment
;
The symmetry employed for this shelxl refinement is uniquely defined
by the following loop, which should always be used as a source of
symmetry information in preference to the above space-group names.
They are only intended as comments.
;
_shelx_estimated_absorpt_t_min 0.940
_shelx_estimated_absorpt_t_max 0.970

loop_
_space_group_symop_operation_xyz
'x, y, z'
'-x, y+1/2, -z+1/2'
'-x, -y, -z'
'x, -y-1/2, z-1/2'

loop_
_atom_site_type_symbol
_atom_site_label
_atom_site_fract_x
_atom_site_fract_y
_atom_site_fract_z
_atom_site_U_iso_or_equiv
_atom_site_adp_type
_atom_site_calc_flag
_atom_site_occupancy
Cl Cl1 0.43713(4) 0.28175(7) 0.02231(2) 0.06956(16) Uani d 1
O O1 0.76719(10) 0.25784(13) 0.33513(5) 0.0475(2) Uani d 1
O O2 1.03226(13) 0.63993(19) 0.40015(6) 0.0736(4) Uani d 1
O O3 0.96413(11) 0.71077(17) 0.24439(7) 0.0670(3) Uani d 1
O O4 0.76146(10) 0.76716(13) 0.25811(5) 0.0494(3) Uani d 1
C C1 0.56401(14) 0.3304(2) 0.22085(7) 0.0476(3) Uani d 1
H H1 0.5298 0.3190 0.2594 0.057 Uiso calc 1
C C2 0.48338(14) 0.3058(2) 0.15815(7) 0.0515(4) Uani d 1
H H2 0.3950 0.2802 0.1541 0.062 Uiso calc 1
C C3 0.53638(14) 0.3198(2) 0.10154(7) 0.0451(3) Uani d 1
C C4 0.66627(14) 0.3583(2) 0.10654(7) 0.0464(3) Uani d 1
H H4 0.7003 0.3669 0.0678 0.056 Uiso calc 1
C C5 0.74647(13) 0.38433(18) 0.16963(7) 0.0420(3) Uani d 1
H H5 0.8347 0.4102 0.1733 0.050 Uiso calc 1
C C6 0.69542(12) 0.37183(17) 0.22726(6) 0.0368(3) Uani d 1
C C7 0.78238(12) 0.39149(17) 0.29499(6) 0.0374(3) Uani d 1
C C8 0.83024(15) 0.2695(2) 0.40731(7) 0.0498(4) Uani d 1
C C9 0.96580(15) 0.3470(2) 0.41366(7) 0.0524(4) Uani d 1
H H9A 1.0057 0.3629 0.4611 0.063 Uiso calc 1
H H9B 1.0200 0.2667 0.3948 0.063 Uiso calc 1
C C10 0.96159(14) 0.5182(2) 0.37801(7) 0.0486(3) Uani d 1
C C11 0.86698(12) 0.52417(18) 0.31346(6) 0.0391(3) Uani d 1
C C12 0.87223(13) 0.67511(18) 0.26829(7) 0.0415(3) Uani d 1
C C13 0.75166(17) 0.9164(2) 0.21306(9) 0.0601(4) Uani d 1
H H13A 0.8384 0.9637 0.2147 0.072 Uiso calc 1
H H13B 0.6989 1.0060 0.2279 0.072 Uiso calc 1
C C14 0.6913(2) 0.8648(3) 0.14272(10) 0.0745(5) Uani d 1
H H14A 0.7470 0.7826 0.1269 0.112 Uiso calc 1
H H14B 0.6805 0.9657 0.1142 0.112 Uiso calc 1
H H14C 0.6072 0.8128 0.1416 0.112 Uiso calc 1
C C15 0.74350(17) 0.3815(3) 0.44129(8) 0.0685(5) Uani d 1
H H15A 0.7383 0.4966 0.4226 0.103 Uiso calc 1
H H15B 0.7800 0.3869 0.4889 0.103 Uiso calc 1
H H15C 0.6573 0.3319 0.4339 0.103 Uiso calc 1
C C16 0.8362(2) 0.0834(3) 0.43209(10) 0.0813(6) Uani d 1
H H16A 0.7490 0.0372 0.4255 0.122 Uiso calc 1
H H16B 0.8768 0.0801 0.4793 0.122 Uiso calc 1
H H16C 0.8866 0.0149 0.4072 0.122 Uiso calc 1

loop_
_atom_site_aniso_label
_atom_site_aniso_U_11
_atom_site_aniso_U_22
_atom_site_aniso_U_33
_atom_site_aniso_U_12
_atom_site_aniso_U_13
_atom_site_aniso_U_23
Cl1 0.0693(3) 0.0924(4) 0.0396(2) -0.0122(2) -0.00473(17) -0.0057(2)
O1 0.0577(6) 0.0468(6) 0.0350(5) -0.0092(5) 0.0030(4) 0.0070(4)
O2 0.0762(8) 0.0824(9) 0.0531(7) -0.0320(7) -0.0067(6) -0.0001(6)
O3 0.0486(6) 0.0729(8) 0.0846(9) -0.0020(6) 0.0258(6) 0.0254(7)
O4 0.0498(6) 0.0426(5) 0.0581(6) 0.0033(4) 0.0169(5) 0.0065(5)
C1 0.0446(7) 0.0631(9) 0.0370(7) -0.0032(6) 0.0127(5) 0.0018(6)
C2 0.0396(7) 0.0701(10) 0.0439(7) -0.0049(7) 0.0067(6) 0.0000(7)
C3 0.0495(7) 0.0482(8) 0.0343(6) -0.0006(6) 0.0015(5) -0.0007(6)
C4 0.0531(8) 0.0531(8) 0.0347(6) -0.0021(6) 0.0137(6) -0.0010(6)
C5 0.0416(7) 0.0468(8) 0.0391(7) -0.0037(6) 0.0120(5) -0.0007(6)
C6 0.0403(6) 0.0359(6) 0.0338(6) -0.0003(5) 0.0067(5) 0.0016(5)
C7 0.0396(6) 0.0408(7) 0.0326(6) 0.0016(5) 0.0095(5) 0.0020(5)
C8 0.0545(8) 0.0584(9) 0.0336(7) -0.0035(7) 0.0025(6) 0.0105(6)
C9 0.0478(8) 0.0663(10) 0.0393(7) 0.0017(7) 0.0009(6) 0.0076(7)
C10 0.0435(7) 0.0632(9) 0.0377(7) -0.0068(7) 0.0057(6) -0.0012(6)
C11 0.0382(6) 0.0442(7) 0.0347(6) -0.0014(5) 0.0075(5) 0.0008(5)
C12 0.0397(7) 0.0428(7) 0.0416(7) -0.0057(6) 0.0079(5) -0.0018(6)
C13 0.0657(10) 0.0389(8) 0.0749(11) 0.0025(7) 0.0134(8) 0.0102(8)
C14 0.0836(13) 0.0675(12) 0.0673(11) 0.0038(10) 0.0047(10) 0.0165(9)
C15 0.0616(10) 0.1026(15) 0.0442(8) 0.0000(10) 0.0179(7) 0.0050(9)
C16 0.0993(15) 0.0726(13) 0.0627(11) -0.0121(11) -0.0035(10) 0.0308(10)

loop_
_atom_type_symbol
_atom_type_description
_atom_type_scat_dispersion_real
_atom_type_scat_dispersion_imag
_atom_type_scat_source
C C 0.0033 0.0016 'International Tables Vol C Tables 4.2.6.8 and 6.1.1.4'
H H 0.0000 0.0000 'International Tables Vol C Tables 4.2.6.8 and 6.1.1.4'
O O 0.0106 0.0060 'International Tables Vol C Tables 4.2.6.8 and 6.1.1.4'
Cl Cl 0.1484 0.1585 'International Tables Vol C Tables 4.2.6.8 and 6.1.1.4'

loop_
_geom_angle_atom_site_label_1
_geom_angle_atom_site_label_2
_geom_angle_atom_site_label_3
_geom_angle
C7 O1 C8 118.01(11)
C12 O4 C13 117.26(11)
C2 C1 C6 120.99(12)
C2 C1 H1 119.5
C6 C1 H1 119.5
C1 C2 C3 118.74(13)
C1 C2 H2 120.6
C3 C2 H2 120.6
C4 C3 C2 121.41(13)
C4 C3 Cl1 119.33(11)
C2 C3 Cl1 119.24(11)
C3 C4 C5 119.57(12)
C3 C4 H4 120.2
C5 C4 H4 120.2
C4 C5 C6 120.13(12)
C4 C5 H5 119.9
C6 C5 H5 119.9
C5 C6 C1 119.15(12)
C5 C6 C7 120.20(11)
C1 C6 C7 120.54(11)
O1 C7 C11 124.54(11)
O1 C7 C6 110.78(11)
C11 C7 C6 124.68(11)
O1 C8 C16 104.45(13)
O1 C8 C9 108.65(11)
C16 C8 C9 111.84(14)
O1 C8 C15 107.56(12)
C16 C8 C15 111.90(15)
C9 C8 C15 112.02(14)
C10 C9 C8 111.96(12)
C10 C9 H9A 109.2
C8 C9 H9A 109.2
C10 C9 H9B 109.2
C8 C9 H9B 109.2
H9A C9 H9B 107.9
O2 C10 C11 123.09(14)
O2 C10 C9 123.08(13)
C11 C10 C9 113.82(13)
C7 C11 C10 120.09(12)
C7 C11 C12 121.88(11)
C10 C11 C12 117.96(12)
O3 C12 O4 124.04(13)
O3 C12 C11 124.53(13)
O4 C12 C11 111.43(11)
O4 C13 C14 110.47(14)
O4 C13 H13A 109.6
C14 C13 H13A 109.6
O4 C13 H13B 109.6
C14 C13 H13B 109.6
H13A C13 H13B 108.1
C13 C14 H14A 109.5
C13 C14 H14B 109.5
H14A C14 H14B 109.5
C13 C14 H14C 109.5
H14A C14 H14C 109.5
H14B C14 H14C 109.5
C8 C15 H15A 109.5
C8 C15 H15B 109.5
H15A C15 H15B 109.5
C8 C15 H15C 109.5
H15A C15 H15C 109.5
H15B C15 H15C 109.5
C8 C16 H16A 109.5
C8 C16 H16B 109.5
H16A C16 H16B 109.5
C8 C16 H16C 109.5
H16A C16 H16C 109.5
H16B C16 H16C 109.5

loop_
_geom_bond_atom_site_label_1
_geom_bond_atom_site_label_2
_geom_bond_distance
Cl1 C3 1.7401(13)
O1 C7 1.3415(16)
O1 C8 1.4732(16)
O2 C10 1.2177(19)
O3 C12 1.1954(17)
O4 C12 1.3343(17)
O4 C13 1.4571(18)
C1 C2 1.3795(19)
C1 C6 1.3876(19)
C1 H1 0.9300
C2 C3 1.380(2)
C2 H2 0.9300
C3 C4 1.371(2)
C4 C5 1.3854(18)
C4 H4 0.9300
C5 C6 1.3866(18)
C5 H5 0.9300
C6 C7 1.4832(16)
C7 C11 1.3498(18)
C8 C16 1.515(2)
C8 C9 1.516(2)
C8 C15 1.518(2)
C9 C10 1.498(2)
C9 H9A 0.9700
C9 H9B 0.9700
C10 C11 1.4622(18)
C11 C12 1.4871(19)
C13 C14 1.484(3)
C13 H13A 0.9700
C13 H13B 0.9700
C14 H14A 0.9600
C14 H14B 0.9600
C14 H14C 0.9600
C15 H15A 0.9600
C15 H15B 0.9600
C15 H15C 0.9600
C16 H16A 0.9600
C16 H16B 0.9600
C16 H16C 0.9600

loop_
_geom_hbond_atom_site_label_D
_geom_hbond_atom_site_label_H
_geom_hbond_atom_site_label_A
_geom_hbond_site_symmetry_A
_geom_hbond_distance_DH
_geom_hbond_distance_HA
_geom_hbond_distance_DA
_geom_hbond_angle_DHA
C2 H2 O4 2_645 0.93 2.66 3.3694(18) 134
C15 H15B O2 3_766 0.96 2.66 3.553(2) 156
C13 H13B Cg 1_565 0.97 2.96 3.6463(17) 129

loop_
_geom_torsion_atom_site_label_1
_geom_torsion_atom_site_label_2
_geom_torsion_atom_site_label_3
_geom_torsion_atom_site_label_4
_geom_torsion
C6 C1 C2 C3 1.2(2)
C1 C2 C3 C4 -0.4(2)
C1 C2 C3 Cl1 177.82(13)
C2 C3 C4 C5 -0.2(2)
Cl1 C3 C4 C5 -178.35(12)
C3 C4 C5 C6 -0.2(2)
C4 C5 C6 C1 1.0(2)
C4 C5 C6 C7 177.14(13)
C2 C1 C6 C5 -1.6(2)
C2 C1 C6 C7 -177.69(14)
C8 O1 C7 C11 10.50(19)
C8 O1 C7 C6 -170.55(11)
C5 C6 C7 O1 -128.38(13)
C1 C6 C7 O1 47.68(17)
C5 C6 C7 C11 50.56(19)
C1 C6 C7 C11 -133.37(15)
C7 O1 C8 C16 -160.72(14)
C7 O1 C8 C9 -41.22(17)
C7 O1 C8 C15 80.23(16)
O1 C8 C9 C10 54.88(17)
C16 C8 C9 C10 169.65(14)
C15 C8 C9 C10 -63.80(16)
C8 C9 C10 O2 141.88(16)
C8 C9 C10 C11 -39.47(18)
O1 C7 C11 C10 7.7(2)
C6 C7 C11 C10 -171.07(12)
O1 C7 C11 C12 -175.43(12)
C6 C7 C11 C12 5.8(2)
O2 C10 C11 C7 -173.28(15)
C9 C10 C11 C7 8.07(19)
O2 C10 C11 C12 9.8(2)
C9 C10 C11 C12 -168.88(13)
C13 O4 C12 O3 2.3(2)
C13 O4 C12 C11 -178.24(12)
C7 C11 C12 O3 -115.07(17)
C10 C11 C12 O3 61.8(2)
C7 C11 C12 O4 65.43(17)
C10 C11 C12 O4 -117.67(13)
C12 O4 C13 C14 91.59(17)

_cod_database_fobs_code 1545041
